data_9017598
loop_
_publ_author_name
'Kasatkin, A. V.'
'Nestola, F.'
'Plasil, J.'
'Marty, J.'
'Belakovskiy, D. I.'
'Agakhanov, A. A.'
'Mills, S. J.'
'Pedron, D.'
'Lanza, A.'
'Favaro, M.'
'Bianchin, S.'
'Lykova, I. S.'
'Golias, V.'
'Birch, W. D.'

_publ_section_title
;
 Manganoblodite, Na2Mn(SO4)2*4H2O, and cobaltoblodite, Na2Co(SO4)2*4H2O: two new
 members of the blodite group from the Blue Lizard mine, San Juan County, Utah, USA
;
_journal_name_full 'Mineralogical Magazine'
_journal_page_first 367
_journal_page_last 383
_journal_volume 77
_journal_year 2013
_chemical_compound_source 'Blue Lizard mine, San Juan County, Utah, USA'
_chemical_formula_sum 'Co0.36 H8 Mg0.3 Mn0.17 Na2 Ni0.12 O12 S2'
_chemical_name_mineral Cobaltoblodite
_space_group_IT_number 14
_space_group_name_Hall '-P 2yab'
_space_group_name_H-M_alt 'P 1 21/a 1'
_symmetry_space_group_name_H-M 'P 1 21/a 1'
_cell_angle_alpha 90
_cell_angle_beta 100.517
_cell_angle_gamma 90
_cell_length_a 11.147
_cell_length_b 8.268
_cell_length_c 5.5396
_cell_formula_units_Z 2
_cell_volume 501.972
_database_code_amcsd 0019856
_exptl_crystal_density_diffrn 2.349
_cod_data_source_file inputs/fixed/downloads/18/18504.cif
_cod_data_source_block 18504
_cod_original_cell_volume 501.971
_cod_original_formula_sum 'Na2 Co.36 Mg.3 Mn.17 Ni.12 S2 O12 H8'
_cod_database_code 9017598

loop_
_space_group_symop_operation_xyz
x,y,z
1/2+x,1/2-y,z
1/2-x,1/2+y,-z
-x,-y,-z

loop_
_atom_site_aniso_label
_atom_site_aniso_U_11
_atom_site_aniso_U_22
_atom_site_aniso_U_33
_atom_site_aniso_U_12
_atom_site_aniso_U_13
_atom_site_aniso_U_23
Na 0.02030 0.02320 0.02640 0.00100 0.00270 -0.00070
Co 0.01520 0.01510 0.01750 -0.00108 0.00302 -0.00065
Mg 0.01520 0.01510 0.01750 -0.00108 0.00302 -0.00065
Mn 0.01520 0.01510 0.01750 -0.00108 0.00302 -0.00065
Ni 0.01520 0.01510 0.01750 -0.00108 0.00302 -0.00065
S 0.01450 0.01480 0.01413 -0.00074 0.00179 0.00056
O1 0.01520 0.02500 0.03130 0.00240 0.00560 0.00280
O2 0.01980 0.02690 0.02930 0.00360 0.00320 0.01150
O3 0.03030 0.02210 0.02100 -0.01060 0.00460 -0.00390
O4 0.03410 0.02320 0.01710 -0.00240 0.00740 -0.00430
O5 0.02160 0.02030 0.02090 0.00030 0.00650 0.00140
O6 0.02220 0.01900 0.02220 -0.00170 -0.00170 0.00080

loop_
_atom_site_label
_atom_site_fract_x
_atom_site_fract_y
_atom_site_fract_z
_atom_site_occupancy
_atom_site_U_iso_or_equiv
Na 0.36203 0.07052 0.12983 1.00000 0.02350
Co 0.00000 0.00000 0.00000 0.36000 0.01592
Mg 0.00000 0.00000 0.00000 0.30000 0.01592
Mn 0.00000 0.00000 0.00000 0.17000 0.01592
Ni 0.00000 0.00000 0.00000 0.12000 0.01592
S 0.13624 0.28981 0.37043 1.00000 0.01457
O1 0.26554 0.27159 0.34730 1.00000 0.02370
O2 0.07923 0.41720 0.20790 1.00000 0.02550
O3 0.07173 0.13550 0.31310 1.00000 0.02450
O4 0.13185 0.32970 0.62930 1.00000 0.02450
O5 0.16260 0.03820 0.87200 1.00000 0.02060
O6 0.08181 0.78720 0.17840 1.00000 0.02190
H5A 0.16400 0.11400 0.79400 1.00000 0.08000
H5B 0.17400 -0.04200 0.78500 1.00000 0.08000
H6A 0.03900 0.73100 0.23200 1.00000 0.08000
H6B 0.12500 0.79600 0.30400 1.00000 0.08000

loop_
_cod_related_entry_id
_cod_related_entry_database
_cod_related_entry_code
1 AMCSD 0019856
